data_4307062
loop_
_publ_author_name
'Jason P. Holland'
'Franklin I. Aigbirhio'
'Helen M. Betts'
'Paul D. Bonnitcha'
'Paul Burke'
'Martin Christlieb'
'Grant C. Churchill'
'Andrew R. Cowley'
'Jonathan R. Dilworth'
'Paul S. Donnelly'
'Jennifer C. Green'
'Josephine M. Peach'
'Sridhar R. Vasudevan'
'John E. Warren'

_publ_contact_author
;
'Jonathan R. Dilworth'
;
_publ_contact_author_address
;
Chemistry Research Laboratory,
Department of Chemistry,
University of Oxford,
12 Mansfield Road,
Oxford,
UK,
OX1 3TA
;
_publ_contact_author_email
;
'jon.dilworth@chem.ox.ac.uk'
;
_publ_contact_author_phone
;
'01865 285151'
;
_publ_section_title
;
Functionalized Bis(thiosemicarbazonato) Complexes of Zinc and Copper:
Synthetic Platforms Toward Site-Specific Radiopharmaceuticals
;
_journal_name_full 'Inorganic Chemistry'
_journal_page_first 465
_journal_page_last 485
_journal_paper_doi 10.1021/ic0615628
_journal_volume 46
_journal_year 2007
_chemical_compound_source
;
synthesis as described
;
_chemical_formula_moiety ' C12 H22 N6 O1 S2 Zn1 '
_chemical_formula_sum 'C12 H22 N6 O S2 Zn'
_chemical_formula_weight 395.86
_chemical_name_systematic
; 
diacetyl-2-(4-N-ethyl-3-thiosemicarbazonato)-
3-(4-N-allyl-3-thiosemicarbazonato) zinc(II)
;
_space_group_IT_number 14
_symmetry_cell_setting monoclinic
_symmetry_space_group_name_Hall '-P 2yn'
_symmetry_space_group_name_H-M 'P 1 21/n 1'
_atom_sites_solution_hydrogens geom
_atom_sites_solution_primary direct
_cell_angle_alpha 90
_cell_angle_beta 99.5855(8)
_cell_angle_gamma 90
_cell_formula_units_Z 4
_cell_length_a 7.4508(2)
_cell_length_b 14.7225(3)
_cell_length_c 16.3562(3)
_cell_measurement_reflns_used 18591
_cell_measurement_temperature 150
_cell_measurement_theta_max 28
_cell_measurement_theta_min 5
_cell_volume 1769.13(7)
_computing_cell_refinement
; 
KappaCCD software 'DENZO' (Otwinowski & Minor, 1996) 
;
_computing_data_collection
; 
KappaCCD software 'Collect' (Nonius, 2000) 
;
_computing_data_reduction
; 
KappaCCD software 'DENZO' (Otwinowski & Minor, 1996) 
;
_computing_publication_material
; 
CRYSTALS (Watkin et al, 2001) 
;
_computing_structure_refinement
; 
CRYSTALS (Watkin et al, 2001) 
;
_computing_structure_solution 'SIR92 (Giacovazzo et al, 1992)'
_diffrn_ambient_temperature 150
_diffrn_measured_fraction_theta_full 0.993
_diffrn_measured_fraction_theta_max 0.993
_diffrn_measurement_device_type
; 
Nonius KappaCCD 
;
_diffrn_measurement_method \w
_diffrn_radiation_monochromator graphite
_diffrn_radiation_type 'Mo K\a'
_diffrn_radiation_wavelength 0.71073
_diffrn_reflns_av_R_equivalents 0.063
_diffrn_reflns_limit_h_max 9
_diffrn_reflns_limit_h_min -9
_diffrn_reflns_limit_k_max 18
_diffrn_reflns_limit_k_min -19
_diffrn_reflns_limit_l_max 21
_diffrn_reflns_limit_l_min -21
_diffrn_reflns_number 18591
_diffrn_reflns_theta_full 27.485
_diffrn_reflns_theta_max 27.485
_diffrn_reflns_theta_min 5.123
_diffrn_standards_decay_% 0.00
_diffrn_standards_interval_count 0
_diffrn_standards_interval_time 0
_diffrn_standards_number 0
_exptl_absorpt_coefficient_mu 1.634
_exptl_absorpt_correction_T_max 0.85
_exptl_absorpt_correction_T_min 0.59
_exptl_absorpt_correction_type multi-scan
_exptl_absorpt_process_details
; 
 Denzo/Scalepack (Otwinowski & Minor, 1996) 
;
_exptl_crystal_colour ' yellow '
_exptl_crystal_density_diffrn 1.486
_exptl_crystal_description ' prism '
_exptl_crystal_F_000 824
_exptl_crystal_size_max 0.32
_exptl_crystal_size_mid 0.10
_exptl_crystal_size_min 0.10
_exptl_crystal_thermal_history
; 
The material was crystallised at ambient temperature. A suitable crystal 
was cooled rapidly to 150K for single-crystal X-ray diffraction analysis. 
;
_refine_diff_density_max 0.45
_refine_diff_density_min -0.68
_refine_ls_extinction_method None
_refine_ls_goodness_of_fit_ref 1.1280
_refine_ls_hydrogen_treatment mixed
_refine_ls_matrix_type full
_refine_ls_number_parameters 258
_refine_ls_number_reflns 2537
_refine_ls_number_restraints 86
_refine_ls_R_factor_all 0.0742
_refine_ls_R_factor_gt 0.0386
_refine_ls_shift/su_max 0.029709
_refine_ls_structure_factor_coef F
_refine_ls_weighting_details
;
 Method, part 1, Chebychev polynomial, (Watkin, 1994, Prince, 1982) 
 [weight] = 1.0/[A~0~*T~0~(x)+A~1~*T~1~(x) ... +A~n-1~]*T~n-1~(x)] 
 where A~i~ are the Chebychev coefficients listed below and x= Fcalc/Fmax 
 Method = Robust Weighting (Prince, 1982) 
 W = [weight] * [1-(deltaF/6*sigmaF)^2^]^2^ 
 A~i~ are: 
 0.819 0.484 0.612 
;
_refine_ls_weighting_scheme calc
_refine_ls_wR_factor_all 0.0610
_refine_ls_wR_factor_gt 0.0453
_refine_ls_wR_factor_ref 0.0453
_reflns_limit_h_max 9
_reflns_limit_h_min -9
_reflns_limit_k_max 19
_reflns_limit_k_min 0
_reflns_limit_l_max 21
_reflns_limit_l_min 0
_reflns_number_gt 2537
_reflns_number_total 4006
_reflns_threshold_expression I>3.00u(I)
_cod_data_source_file ic0615628si20060817_104225_1.cif
_cod_data_source_block Compound17
_cod_depositor_comments
;
The following automatic conversions were performed:
'_symmetry_cell_setting' value 'Monoclinic' changed to 'monoclinic'
according to '/home/saulius/struct/CIF-dictionaries/cif_core.dic'
dictionary named 'cif_core.dic' version 2.4.1 from 2010-06-29.

Automatic conversion script
Id: cif_fix_enum 1527 2010-12-29 10:47:43Z saulius 
;
_cod_original_sg_symbol_H-M 'P 1 21/n 1 '
_cod_original_formula_sum ' C12 H22 N6 O1 S2 Zn1 '
_cod_database_code 4307062

loop_
_symmetry_equiv_pos_as_xyz
x,y,z
-x,-y,-z
-x+1/2,y+1/2,-z+1/2
x+1/2,-y+1/2,z+1/2

loop_
_atom_site_label
_atom_site_type_symbol
_atom_site_fract_x
_atom_site_fract_y
_atom_site_fract_z
_atom_site_U_iso_or_equiv
_atom_site_occupancy
_atom_site_adp_type
_atom_site_refinement_flags_posn
_atom_site_refinement_flags_adp
_atom_site_refinement_flags_occupancy
_atom_site_disorder_assembly
_atom_site_disorder_group
Zn1 Zn 0.27069(5) 0.09481(3) 0.62987(2) 0.0244 1.0000 Uani . . . . .
S1 S 0.23865(13) -0.04612(6) 0.69323(5) 0.0297 1.0000 Uani . . . . .
C1 C 0.1977(5) -0.1100(2) 0.6013(2) 0.0263 1.0000 Uani . . . . .
N1 N 0.2045(4) -0.08101(19) 0.52486(18) 0.0256 1.0000 Uani . . . . .
N2 N 0.2488(4) 0.01001(19) 0.52307(18) 0.0253 1.0000 Uani . . . . .
C2 C 0.2867(5) 0.0454(2) 0.4556(2) 0.0246 1.0000 Uani . . . . .
C3 C 0.3376(5) 0.1438(2) 0.4627(2) 0.0260 1.0000 Uani . . . . .
N3 N 0.3675(4) 0.17403(19) 0.53772(17) 0.0269 1.0000 Uani . . . . .
N4 N 0.4179(4) 0.2630(2) 0.55233(19) 0.0304 1.0000 Uani . . . . .
C4 C 0.4516(5) 0.2809(2) 0.6325(2) 0.0299 1.0000 Uani . . . . .
S2 S 0.43859(13) 0.20511(6) 0.71450(5) 0.0295 1.0000 Uani . . . . .
N5 N 0.1594(5) -0.1980(2) 0.6117(2) 0.0318 1.0000 Uani D U . . .
C5 C 0.146(4) -0.2676(9) 0.5474(8) 0.0395 0.682(15) Uani D U P 1 1
C6 C 0.1837(16) -0.3576(8) 0.5866(10) 0.0510 0.682(15) Uani D U P 1 1
C7 C 0.0651(14) -0.4226(6) 0.5749(6) 0.0739 0.682(15) Uani D U P 1 1
C15 C 0.131(9) -0.2676(15) 0.5468(14) 0.0323 0.318(15) Uani D U P 1 2
C16 C 0.123(3) -0.3630(14) 0.5828(19) 0.0388 0.318(15) Uani D U P 1 2
C8 C 0.2891(5) -0.0047(3) 0.3764(2) 0.0289 1.0000 Uani . . . . .
C9 C 0.3516(5) 0.1994(3) 0.3870(2) 0.0333 1.0000 Uani . . . . .
N6 N 0.5112(5) 0.3649(2) 0.6558(2) 0.0386 1.0000 Uani D U . . .
C10 C 0.5414(16) 0.4383(7) 0.5994(6) 0.0414 0.682(15) Uani D U P 2 1
C11 C 0.6497(17) 0.5161(7) 0.6438(6) 0.0634 0.682(15) Uani D U P 2 1
C20 C 0.498(4) 0.4352(18) 0.5894(14) 0.0497 0.318(15) Uani D U P 2 2
C21 C 0.605(3) 0.5135(14) 0.6194(15) 0.0683 0.318(15) Uani D U P 2 2
C22 C 0.758(3) 0.5056(15) 0.6671(12) 0.0821 0.318(15) Uani D U P 2 2
O1 O 0.0163(4) 0.15175(19) 0.61239(18) 0.0330 1.0000 Uani . . . . .
C12 C -0.0560(6) 0.2153(3) 0.6642(3) 0.0415 1.0000 Uani . . . . .
H1 H 0.144(6) -0.210(3) 0.658(3) 0.024(10) 1.0000 Uiso . . . . .
H2 H 0.505(7) 0.381(3) 0.705(3) 0.050(14) 1.0000 Uiso . . . . .
H3 H -0.051(7) 0.138(3) 0.579(3) 0.030(13) 1.0000 Uiso . . . . .
H51 H 0.0199 -0.2673 0.5143 0.0482 0.682 Uiso . . . 1 1
H52 H 0.2358 -0.2548 0.5100 0.0482 0.682 Uiso . . . 1 1
H61 H 0.3037 -0.3685 0.6228 0.0628 0.682 Uiso . . . 1 1
H71 H 0.0940 -0.4829 0.6020 0.0902 0.682 Uiso . . . 1 1
H72 H -0.0553 -0.4125 0.5388 0.0902 0.682 Uiso . . . 1 1
H151 H 0.2333 -0.2648 0.5144 0.0406 0.318 Uiso . . . 1 2
H152 H 0.0133 -0.2550 0.5092 0.0406 0.318 Uiso . . . 1 2
H161 H 0.1037 -0.4084 0.5367 0.0478 0.318 Uiso . . . 1 2
H162 H 0.2406 -0.3764 0.6203 0.0478 0.318 Uiso . . . 1 2
H163 H 0.0206 -0.3667 0.6151 0.0478 0.318 Uiso . . . 1 2
H81 H 0.2662 -0.0707 0.3848 0.0356 1.0000 Uiso . . . . .
H82 H 0.4106 0.0030 0.3590 0.0356 1.0000 Uiso . . . . .
H83 H 0.1921 0.0200 0.3324 0.0356 1.0000 Uiso . . . . .
H91 H 0.3720 0.2645 0.4031 0.0401 1.0000 Uiso . . . . .
H92 H 0.4559 0.1769 0.3612 0.0401 1.0000 Uiso . . . . .
H93 H 0.2362 0.1936 0.3462 0.0401 1.0000 Uiso . . . . .
H101 H 0.4207 0.4620 0.5717 0.0504 0.682 Uiso . . . 2 1
H102 H 0.6095 0.4135 0.5565 0.0504 0.682 Uiso . . . 2 1
H111 H 0.6668 0.5644 0.6028 0.0722 0.682 Uiso . . . 2 1
H112 H 0.5825 0.5419 0.6865 0.0722 0.682 Uiso . . . 2 1
H113 H 0.7713 0.4934 0.6713 0.0722 0.682 Uiso . . . 2 1
H201 H 0.3680 0.4536 0.5725 0.0593 0.318 Uiso . . . 2 2
H202 H 0.5448 0.4094 0.5404 0.0593 0.318 Uiso . . . 2 2
H211 H 0.5576 0.5755 0.6025 0.0780 0.318 Uiso . . . 2 2
H221 H 0.8298 0.5610 0.6872 0.0944 0.318 Uiso . . . 2 2
H222 H 0.8067 0.4439 0.6844 0.0944 0.318 Uiso . . . 2 2
H121 H 0.0415 0.2337 0.7109 0.0504 1.0000 Uiso . . . . .
H122 H -0.1587 0.1865 0.6871 0.0504 1.0000 Uiso . . . . .
H123 H -0.1016 0.2701 0.6310 0.0504 1.0000 Uiso . . . . .

loop_
_atom_site_aniso_label
_atom_site_aniso_U_11
_atom_site_aniso_U_22
_atom_site_aniso_U_33
_atom_site_aniso_U_23
_atom_site_aniso_U_13
_atom_site_aniso_U_12
Zn1 0.0263(2) 0.0258(2) 0.0226(2) -0.00008(17) 0.00875(14) 0.00224(17)
S1 0.0366(5) 0.0294(4) 0.0249(4) 0.0027(3) 0.0102(4) 0.0002(4)
C1 0.0228(16) 0.0325(19) 0.0261(16) 0.0014(14) 0.0112(13) 0.0038(14)
N1 0.0251(14) 0.0244(14) 0.0292(14) 0.0004(11) 0.0096(11) 0.0011(11)
N2 0.0250(14) 0.0267(14) 0.0254(14) 0.0005(12) 0.0074(11) 0.0055(12)
C2 0.0241(16) 0.0291(17) 0.0223(15) 0.0007(13) 0.0089(13) 0.0026(14)
C3 0.0224(16) 0.0298(17) 0.0272(17) 0.0039(14) 0.0084(13) 0.0060(14)
N3 0.0319(16) 0.0271(14) 0.0230(13) 0.0017(12) 0.0082(12) 0.0017(12)
N4 0.0351(17) 0.0297(15) 0.0274(15) -0.0009(12) 0.0083(13) 0.0025(13)
C4 0.0301(18) 0.0304(18) 0.0312(18) 0.0029(14) 0.0110(15) 0.0053(15)
S2 0.0350(5) 0.0293(4) 0.0242(4) -0.0021(3) 0.0055(3) -0.0008(4)
N5 0.0431(19) 0.0253(14) 0.0299(15) 0.0014(11) 0.0147(14) -0.0024(13)
C5 0.047(6) 0.032(3) 0.042(4) -0.007(2) 0.013(4) -0.003(4)
C6 0.066(6) 0.038(4) 0.053(5) -0.001(3) 0.021(5) 0.004(3)
C7 0.091(6) 0.046(5) 0.089(6) -0.005(4) 0.026(5) -0.010(4)
C15 0.045(8) 0.021(6) 0.035(6) 0.000(4) 0.020(7) 0.004(6)
C16 0.061(10) 0.017(7) 0.042(7) -0.003(5) 0.017(9) 0.004(7)
C8 0.0278(17) 0.0346(18) 0.0267(17) -0.0024(14) 0.0114(14) -0.0015(15)
C9 0.041(2) 0.0356(19) 0.0241(16) 0.0074(15) 0.0062(15) 0.0043(17)
N6 0.056(2) 0.0298(15) 0.0336(17) -0.0030(12) 0.0166(16) -0.0051(15)
C10 0.058(5) 0.031(3) 0.036(3) -0.004(2) 0.013(3) -0.014(3)
C11 0.068(6) 0.065(5) 0.047(6) 0.006(4) -0.019(5) -0.035(4)
C20 0.070(8) 0.031(6) 0.047(6) 0.004(4) 0.008(6) -0.021(6)
C21 0.083(10) 0.063(8) 0.049(8) 0.007(6) -0.018(7) -0.044(7)
C22 0.084(10) 0.101(10) 0.051(9) 0.013(8) -0.019(8) -0.046(9)
O1 0.0262(14) 0.0383(15) 0.0334(14) -0.0090(12) 0.0018(12) 0.0052(12)
C12 0.040(2) 0.044(2) 0.042(2) -0.0098(18) 0.0113(18) 0.0114(19)

loop_
_atom_type_symbol
_atom_type_scat_dispersion_real
_atom_type_scat_dispersion_imag
_atom_type_scat_Cromer_Mann_a1
_atom_type_scat_Cromer_Mann_b1
_atom_type_scat_Cromer_Mann_a2
_atom_type_scat_Cromer_Mann_b2
_atom_type_scat_Cromer_Mann_a3
_atom_type_scat_Cromer_Mann_b3
_atom_type_scat_Cromer_Mann_a4
_atom_type_scat_Cromer_Mann_b4
_atom_type_scat_Cromer_Mann_c
_atom_type_scat_source
'C   ' 0.0033 0.0016 2.3100 20.8439 1.0200 10.2075 1.5886 0.5687 0.8650 51.6512 0.2156 International_Tables_Vol_IV_Table_2.2B
'H   ' 0.0000 0.0000 0.4930 10.5109 0.3229 26.1257 0.1402 3.1424 0.0408 57.7998 0.0030 International_Tables_Vol_IV_Table_2.2B
'N   ' 0.0061 0.0033 12.2126 0.0057 3.1322 9.8933 2.0125 28.9975 1.1663 0.5826 -11.5290 International_Tables_Vol_IV_Table_2.2B
'O   ' 0.0106 0.0060 3.0485 13.2771 2.2868 5.7011 1.5463 0.3239 0.8670 32.9089 0.2508 International_Tables_Vol_IV_Table_2.2B
'S   ' 0.1246 0.1234 6.9053 1.4679 5.2034 22.2151 1.4379 0.2536 1.5863 56.1720 0.8669 International_Tables_Vol_IV_Table_2.2B
'Zn  ' 0.2839 1.4301 14.0743 3.2655 7.0318 0.2333 5.1652 10.3163 2.4100 58.7097 1.3041 International_Tables_Vol_IV_Table_2.2B

loop_
_geom_angle_atom_site_label_1
_geom_angle_site_symmetry_1
_geom_angle_atom_site_label_2
_geom_angle_site_symmetry_2
_geom_angle_atom_site_label_3
_geom_angle_site_symmetry_3
_geom_angle
_geom_angle_publ_flag
O1 . Zn1 . S2 . 100.87(9) yes
O1 . Zn1 . N3 . 95.28(12) yes
S2 . Zn1 . N3 . 80.12(8) yes
O1 . Zn1 . N2 . 100.53(11) yes
S2 . Zn1 . N2 . 147.85(8) yes
N3 . Zn1 . N2 . 74.26(11) yes
O1 . Zn1 . S1 . 105.27(9) yes
S2 . Zn1 . S1 . 115.66(3) yes
N3 . Zn1 . S1 . 150.37(8) yes
N2 . Zn1 . S1 . 81.06(8) yes
C1 . S1 . Zn1 . 96.37(12) yes
N5 . C1 . N1 . 118.1(3) yes
N5 . C1 . S1 . 114.7(3) yes
N1 . C1 . S1 . 127.2(3) yes
N2 . N1 . C1 . 112.2(3) yes
C2 . N2 . Zn1 . 117.8(2) yes
C2 . N2 . N1 . 119.7(3) yes
Zn1 . N2 . N1 . 122.5(2) yes
C8 . C2 . C3 . 120.3(3) yes
C8 . C2 . N2 . 125.3(3) yes
C3 . C2 . N2 . 114.3(3) yes
C9 . C3 . N3 . 124.9(3) yes
C9 . C3 . C2 . 121.0(3) yes
N3 . C3 . C2 . 114.1(3) yes
N4 . N3 . C3 . 119.6(3) yes
N4 . N3 . Zn1 . 121.0(2) yes
C3 . N3 . Zn1 . 117.4(2) yes
C4 . N4 . N3 . 111.4(3) yes
N6 . C4 . S2 . 115.1(3) yes
N6 . C4 . N4 . 117.6(3) yes
S2 . C4 . N4 . 127.2(3) yes
Zn1 . S2 . C4 . 94.63(13) yes
H1 . N5 . C5 . 122(3) no
H1 . N5 . C1 . 113(3) no
C5 . N5 . C1 . 125.2(7) yes
H1 . N5 . C15 . 120(3) no
H1 . N5 . C1 . 113(3) no
C15 . N5 . C1 . 126.2(11) yes
H52 . C5 . H51 . 109.470 no
H52 . C5 . C6 . 109.511 no
H51 . C5 . C6 . 109.501 no
H52 . C5 . N5 . 109.510 no
H51 . C5 . N5 . 109.499 no
C6 . C5 . N5 . 109.3(8) yes
H61 . C6 . C7 . 119.305 no
H61 . C6 . C5 . 119.301 no
C7 . C6 . C5 . 121.4(12) yes
H72 . C7 . H71 . 120.001 no
H72 . C7 . C6 . 120.000 no
H71 . C7 . C6 . 119.999 no
H152 . C15 . H151 . 109.457 no
H152 . C15 . C16 . 108.857 no
H151 . C15 . C16 . 108.839 no
H152 . C15 . N5 . 108.857 no
H151 . C15 . N5 . 108.835 no
C16 . C15 . N5 . 112.0(14) yes
H163 . C16 . H162 . 109.482 no
H163 . C16 . H161 . 109.477 no
H162 . C16 . H161 . 109.471 no
H163 . C16 . C15 . 109.461 no
H162 . C16 . C15 . 109.471 no
H161 . C16 . C15 . 109.465 no
H83 . C8 . H82 . 109.476 no
H83 . C8 . H81 . 109.476 no
H82 . C8 . H81 . 109.476 no
H83 . C8 . C2 . 109.467 no
H82 . C8 . C2 . 109.467 no
H81 . C8 . C2 . 109.467 no
H93 . C9 . H92 . 109.476 no
H93 . C9 . H91 . 109.476 no
H92 . C9 . H91 . 109.476 no
H93 . C9 . C3 . 109.466 no
H92 . C9 . C3 . 109.467 no
H91 . C9 . C3 . 109.466 no
H2 . N6 . C10 . 116(4) no
H2 . N6 . C4 . 117(4) no
C10 . N6 . C4 . 125.3(5) yes
H2 . N6 . C20 . 120(4) no
H2 . N6 . C4 . 117(4) no
C20 . N6 . C4 . 116.9(10) yes
H102 . C10 . H101 . 109.467 no
H102 . C10 . C11 . 108.719 no
H101 . C10 . C11 . 108.723 no
H102 . C10 . N6 . 108.723 no
H101 . C10 . N6 . 108.722 no
C11 . C10 . N6 . 112.5(7) yes
H113 . C11 . H112 . 109.473 no
H113 . C11 . H111 . 109.480 no
H112 . C11 . H111 . 109.470 no
H113 . C11 . C10 . 109.471 no
H112 . C11 . C10 . 109.464 no
H111 . C11 . C10 . 109.470 no
H202 . C20 . H201 . 109.469 no
H202 . C20 . C21 . 109.348 no
H201 . C20 . C21 . 109.335 no
H202 . C20 . N6 . 109.342 no
H201 . C20 . N6 . 109.344 no
C21 . C20 . N6 . 110.0(13) yes
H211 . C21 . C22 . 119.263 no
H211 . C21 . C20 . 119.283 no
C22 . C21 . C20 . 121.5(15) yes
H222 . C22 . H221 . 119.988 no
H222 . C22 . C21 . 119.995 no
H221 . C22 . C21 . 120.018 no
H3 . O1 . C12 . 111(4) no
H3 . O1 . Zn1 . 121(4) no
C12 . O1 . Zn1 . 128.1(3) yes
H123 . C12 . H122 . 109.476 no
H123 . C12 . H121 . 109.476 no
H122 . C12 . H121 . 109.476 no
H123 . C12 . O1 . 109.466 no
H122 . C12 . O1 . 109.467 no
H121 . C12 . O1 . 109.467 no

loop_
_geom_bond_atom_site_label_1
_geom_bond_site_symmetry_1
_geom_bond_atom_site_label_2
_geom_bond_site_symmetry_2
_geom_bond_distance
_geom_bond_publ_flag
Zn1 . O1 . 2.049(3) yes
Zn1 . S2 . 2.3540(10) yes
Zn1 . N3 . 2.125(3) yes
Zn1 . N2 . 2.131(3) yes
Zn1 . S1 . 2.3491(10) yes
S1 . C1 . 1.757(3) yes
C1 . N5 . 1.344(5) yes
C1 . N1 . 1.330(4) yes
N1 . N2 . 1.382(4) yes
N2 . C2 . 1.293(4) yes
C2 . C8 . 1.494(5) yes
C2 . C3 . 1.498(5) yes
C3 . C9 . 1.502(5) yes
C3 . N3 . 1.290(5) yes
N3 . N4 . 1.373(4) yes
N4 . C4 . 1.320(5) yes
C4 . N6 . 1.347(5) yes
C4 . S2 . 1.759(4) yes
N5 . H1 . 0.81(4) no
N5 . C5 . 1.460(11) yes
N5 . H1 . 0.81(4) no
N5 . C15 . 1.465(17) yes
C5 . H52 . 1.000 no
C5 . H51 . 1.000 no
C5 . C6 . 1.478(12) yes
C6 . H61 . 1.000 no
C6 . C7 . 1.295(12) yes
C7 . H72 . 1.000 no
C7 . H71 . 1.000 no
C15 . H152 . 1.000 no
C15 . H151 . 1.000 no
C15 . C16 . 1.527(17) yes
C16 . H163 . 1.000 no
C16 . H162 . 1.000 no
C16 . H161 . 1.000 no
C8 . H83 . 1.000 no
C8 . H82 . 1.000 no
C8 . H81 . 1.000 no
C9 . H93 . 1.000 no
C9 . H92 . 1.000 no
C9 . H91 . 1.000 no
N6 . H2 . 0.85(5) no
N6 . C10 . 1.463(9) yes
N6 . H2 . 0.85(5) no
N6 . C20 . 1.493(17) yes
C10 . H102 . 1.000 no
C10 . H101 . 1.000 no
C10 . C11 . 1.515(10) yes
C11 . H113 . 1.000 no
C11 . H112 . 1.000 no
C11 . H111 . 1.000 no
C20 . H202 . 1.000 no
C20 . H201 . 1.000 no
C20 . C21 . 1.439(15) yes
C21 . H211 . 1.000 no
C21 . C22 . 1.278(17) yes
C22 . H222 . 1.000 no
C22 . H221 . 1.000 no
O1 . H3 . 0.71(5) no
O1 . C12 . 1.427(5) yes
C12 . H123 . 1.000 no
C12 . H122 . 1.000 no
C12 . H121 . 1.000 no

loop_
_geom_hbond_atom_site_label_D
_geom_hbond_atom_site_label_H
_geom_hbond_atom_site_label_A
_geom_hbond_site_symmetry_A
_geom_hbond_distance_DH
_geom_hbond_distance_HA
_geom_hbond_distance_DA
_geom_hbond_angle_DHA
_geom_hbond_publ_flag
N5 H1 S2 3_546 0.81(4) 2.59(4) 3.367(3) 162(4) yes
N6 H2 S1 3_556 0.85(5) 2.86(6) 3.579(4) 143(4) yes
O1 H3 N1 2_556 0.71(5) 2.06(5) 2.757(4) 168(5) yes

loop_
_oxford_twin_element_scale_factors
0.843(2)
0.157(2)
